data_7218689
loop_
_publ_author_name
'Huang, RongYi'
'Xue, Chen'
'Zhu, Chang-Hai'
'Wang, Zhu-Qing'
'Xu, Heng'
'Ren, Xiao-Ming'

_publ_section_title
;
 Charge-transfer metal-organic frameworks based on CuCN architecture
 units: crystal structures, luminescence properties and theoretical
 investigations
;
_journal_name_full 'RSC Adv.'
_journal_paper_doi 10.1039/C4RA11652F
_journal_year 2014
_chemical_formula_moiety 'C16 H14 Cu2 N6'
_chemical_formula_sum 'C16 H14 Cu2 N6'
_chemical_formula_weight 417.41
_chemical_name_systematic
; 
 ? 
;
_space_group_IT_number 14
_symmetry_cell_setting monoclinic
_symmetry_space_group_name_Hall '-P 2ybc'
_symmetry_space_group_name_H-M 'P 1 21/c 1'
_atom_sites_solution_hydrogens geom
_atom_sites_solution_primary direct
_atom_sites_solution_secondary difmap
_audit_creation_method SHELXL-97
_cell_angle_alpha 90.00
_cell_angle_beta 122.692(2)
_cell_angle_gamma 90.00
_cell_formula_units_Z 4
_cell_length_a 8.7916(4)
_cell_length_b 15.3787(7)
_cell_length_c 14.4000(5)
_cell_measurement_reflns_used 7116
_cell_measurement_temperature 293(2)
_cell_measurement_theta_max 27.56
_cell_measurement_theta_min 2.68
_cell_volume 1638.51(13)
_computing_cell_refinement 'Bruker SMART'
_computing_data_collection 'Bruker SMART'
_computing_data_reduction 'Bruker SAINT'
_computing_molecular_graphics 'Bruker SHELXTL'
_computing_publication_material 'Bruker SHELXTL'
_computing_structure_refinement 'SHELXL-97 (Sheldrick, 1997)'
_computing_structure_solution 'SHELXS-97 (Sheldrick, 1990)'
_diffrn_ambient_temperature 293(2)
_diffrn_measured_fraction_theta_full 0.999
_diffrn_measured_fraction_theta_max 0.999
_diffrn_measurement_device_type 'CCD area detector'
_diffrn_measurement_method 'phi and omega scans'
_diffrn_radiation_monochromator graphite
_diffrn_radiation_source 'fine-focus sealed tube'
_diffrn_radiation_type MoK\a
_diffrn_radiation_wavelength 0.71073
_diffrn_reflns_av_R_equivalents 0.0275
_diffrn_reflns_av_sigmaI/netI 0.0220
_diffrn_reflns_limit_h_max 10
_diffrn_reflns_limit_h_min -10
_diffrn_reflns_limit_k_max 18
_diffrn_reflns_limit_k_min -18
_diffrn_reflns_limit_l_max 17
_diffrn_reflns_limit_l_min -16
_diffrn_reflns_number 12449
_diffrn_reflns_theta_full 25.05
_diffrn_reflns_theta_max 25.05
_diffrn_reflns_theta_min 2.14
_exptl_absorpt_coefficient_mu 2.605
_exptl_absorpt_correction_T_max 0.6374
_exptl_absorpt_correction_T_min 0.5980
_exptl_absorpt_correction_type multi-scan
_exptl_absorpt_process_details 'SADABS (Bruker, 2000)'
_exptl_crystal_colour yellow
_exptl_crystal_density_diffrn 1.692
_exptl_crystal_density_method 'not measured'
_exptl_crystal_description block
_exptl_crystal_F_000 840
_exptl_crystal_size_max 0.22
_exptl_crystal_size_mid 0.21
_exptl_crystal_size_min 0.19
_refine_diff_density_max 0.252
_refine_diff_density_min -0.584
_refine_diff_density_rms 0.052
_refine_ls_extinction_method none
_refine_ls_goodness_of_fit_ref 1.006
_refine_ls_hydrogen_treatment constr
_refine_ls_matrix_type full
_refine_ls_number_parameters 217
_refine_ls_number_reflns 2906
_refine_ls_number_restraints 1
_refine_ls_restrained_S_all 1.006
_refine_ls_R_factor_all 0.0308
_refine_ls_R_factor_gt 0.0259
_refine_ls_shift/su_max 0.001
_refine_ls_shift/su_mean 0.000
_refine_ls_structure_factor_coef Fsqd
_refine_ls_weighting_details 'calc w=1/[\s^2^(Fo^2^)+(0.0337P)^2^+1.0275P] where P=(Fo^2^+2Fc^2^)/3'
_refine_ls_weighting_scheme calc
_refine_ls_wR_factor_gt 0.0662
_refine_ls_wR_factor_ref 0.0696
_reflns_number_gt 2608
_reflns_number_total 2906
_reflns_threshold_expression >2sigma(I)
_cod_data_source_file c4ra11652f2.cif
_cod_data_source_block gg
_cod_depositor_comments
;
The following automatic conversions were performed:

'_symmetry_cell_setting' value 'Monoclinic' changed to 'monoclinic'
according to
/usr/data/users/saulius/crontab/automatic-downloads/rss-feeds/RSC/lib/dictionaries/cif_core.dic
dictionary named 'cif_core.dic' version 2.4.2 from 2011-04-26.

Automatic conversion script
Id: cif_fix_values 2827 2014-09-09 07:05:25Z andrius 
;
_cod_original_cell_volume 1638.51(12)
_cod_original_sg_symbol_H-M P21/c
_cod_database_code 7218689

loop_
_symmetry_equiv_pos_as_xyz
'x, y, z'
'-x, y+1/2, -z+1/2'
'-x, -y, -z'
'x, -y-1/2, z-1/2'

loop_
_atom_site_label
_atom_site_type_symbol
_atom_site_fract_x
_atom_site_fract_y
_atom_site_fract_z
_atom_site_U_iso_or_equiv
_atom_site_adp_type
_atom_site_occupancy
_atom_site_symmetry_multiplicity
_atom_site_calc_flag
_atom_site_refinement_flags
C9 C 0.3744(4) 0.98032(17) -0.1087(2) 0.0478(6) Uani 1 1 d .
Cu1 Cu 1.39555(4) 0.963843(19) 0.52530(2) 0.04439(11) Uani 1 1 d U
Cu2 Cu 1.39184(4) 0.738376(19) 0.76643(2) 0.03950(11) Uani 1 1 d .
N2 N 1.4438(3) 0.86051(14) 0.62197(17) 0.0465(5) Uani 1 1 d .
N1 N 1.5171(3) 1.14024(14) 0.63676(18) 0.0469(5) Uani 1 1 d .
N3 N 1.1338(3) 0.93798(12) 0.40424(15) 0.0364(4) Uani 1 1 d .
N4 N 0.8906(3) 0.89415(13) 0.25068(16) 0.0385(5) Uani 1 1 d .
N5 N 1.1727(3) 0.77830(12) 0.77108(17) 0.0386(5) Uani 1 1 d .
N6 N 1.0070(3) 0.81439(12) 0.83705(17) 0.0396(5) Uani 1 1 d .
C2 C 1.4321(3) 0.80996(16) 0.67601(19) 0.0393(5) Uani 1 1 d .
C1 C 1.4809(3) 1.07738(17) 0.5866(2) 0.0418(6) Uani 1 1 d U
C3 C 1.0014(4) 0.91661(16) 0.4236(2) 0.0462(6) Uani 1 1 d .
H3 H 1.0139 0.9202 0.4918 0.055 Uiso 1 1 calc R
C4 C 0.8516(4) 0.88975(17) 0.3300(2) 0.0474(6) Uani 1 1 d .
H4 H 0.7435 0.8719 0.3212 0.057 Uiso 1 1 calc R
C5 C 1.0599(3) 0.92415(14) 0.29851(18) 0.0343(5) Uani 1 1 d .
H5 H 1.1178 0.9339 0.2613 0.041 Uiso 1 1 calc R
C6 C 0.7720(4) 0.87087(18) 0.1346(2) 0.0537(7) Uani 1 1 d .
H6A H 0.7114 0.8166 0.1293 0.064 Uiso 1 1 calc R
H6B H 0.8448 0.8614 0.1035 0.064 Uiso 1 1 calc R
C7 C 0.6316(3) 0.93923(15) 0.0675(2) 0.0402(5) Uani 1 1 d .
C8 C 0.5045(3) 0.92047(16) -0.0415(2) 0.0455(6) Uani 1 1 d .
H8 H 0.5066 0.8666 -0.0701 0.055 Uiso 1 1 calc R
H9 H 0.2901 0.9667 -0.1821 0.055 Uiso 1 1 d R
C10 C 1.1571(3) 0.77397(15) 0.8568(2) 0.0374(5) Uani 1 1 d .
H10 H 1.2397 0.7464 0.9228 0.045 Uiso 1 1 calc R
C11 C 1.0240(4) 0.82455(16) 0.6926(2) 0.0441(6) Uani 1 1 d .
H11 H 0.9984 0.8381 0.6226 0.053 Uiso 1 1 calc R
C12 C 0.9207(4) 0.84749(17) 0.7320(2) 0.0457(6) Uani 1 1 d .
H12 H 0.8136 0.8791 0.6955 0.055 Uiso 1 1 calc R
C13 C 0.9491(4) 0.82397(17) 0.9148(3) 0.0541(7) Uani 1 1 d .
H13A H 1.0174 0.7841 0.9759 0.065 Uiso 1 1 calc R
H13B H 0.8223 0.8086 0.8779 0.065 Uiso 1 1 calc R
C14 C 0.9756(4) 0.91562(16) 0.9591(2) 0.0435(6) Uani 1 1 d .
C15 C 1.1392(4) 0.94072(18) 1.0506(2) 0.0498(6) Uani 1 1 d .
H15 H 1.2335 0.9009 1.0851 0.060 Uiso 1 1 calc R
C16 C 0.8357(4) 0.97579(18) 0.9084(2) 0.0497(7) Uani 1 1 d .
H16 H 0.7248 0.9597 0.8467 0.060 Uiso 1 1 calc R

loop_
_atom_site_aniso_label
_atom_site_aniso_U_11
_atom_site_aniso_U_22
_atom_site_aniso_U_33
_atom_site_aniso_U_23
_atom_site_aniso_U_13
_atom_site_aniso_U_12
C9 0.0394(14) 0.0416(14) 0.0375(13) -0.0076(11) 0.0045(11) 0.0006(12)
Cu1 0.0544(2) 0.03357(18) 0.03732(18) -0.00099(12) 0.01963(16) -0.01369(14)
Cu2 0.0487(2) 0.03395(17) 0.04397(18) 0.00897(12) 0.03036(16) 0.00257(13)
N2 0.0458(12) 0.0486(13) 0.0397(11) 0.0090(10) 0.0195(10) -0.0049(10)
N1 0.0506(13) 0.0458(13) 0.0590(13) -0.0192(11) 0.0392(12) -0.0127(11)
N3 0.0437(11) 0.0294(10) 0.0352(10) 0.0029(8) 0.0207(9) -0.0009(9)
N4 0.0341(11) 0.0356(11) 0.0384(10) 0.0047(8) 0.0146(9) 0.0063(9)
N5 0.0469(12) 0.0300(10) 0.0468(11) 0.0046(9) 0.0305(10) 0.0033(9)
N6 0.0492(12) 0.0307(10) 0.0503(12) -0.0088(9) 0.0342(11) -0.0048(9)
C2 0.0382(13) 0.0402(13) 0.0399(12) 0.0084(11) 0.0213(11) 0.0012(11)
C1 0.0422(14) 0.0424(14) 0.0457(13) -0.0107(11) 0.0269(12) -0.0079(12)
C3 0.0650(18) 0.0396(14) 0.0487(14) 0.0047(11) 0.0404(15) 0.0046(13)
C4 0.0414(14) 0.0449(15) 0.0636(17) 0.0080(13) 0.0336(14) 0.0035(12)
C5 0.0368(12) 0.0323(12) 0.0359(12) 0.0066(9) 0.0209(11) 0.0043(10)
C6 0.0466(15) 0.0431(15) 0.0444(14) -0.0030(12) 0.0070(13) 0.0104(13)
C7 0.0319(12) 0.0337(12) 0.0416(13) -0.0001(10) 0.0109(11) 0.0004(10)
C8 0.0398(14) 0.0319(12) 0.0464(14) -0.0077(11) 0.0111(12) 0.0007(11)
C10 0.0461(14) 0.0275(11) 0.0417(13) -0.0004(10) 0.0256(12) -0.0024(11)
C11 0.0546(16) 0.0382(13) 0.0432(13) 0.0040(11) 0.0288(13) 0.0025(12)
C12 0.0449(14) 0.0374(13) 0.0514(15) -0.0004(11) 0.0237(13) 0.0051(12)
C13 0.077(2) 0.0403(15) 0.0736(18) -0.0154(13) 0.0598(18) -0.0119(14)
C14 0.0593(16) 0.0379(13) 0.0523(14) -0.0084(11) 0.0425(14) -0.0048(12)
C15 0.0552(16) 0.0470(15) 0.0551(16) -0.0004(12) 0.0349(14) 0.0085(13)
C16 0.0475(15) 0.0529(16) 0.0533(15) -0.0132(13) 0.0303(14) -0.0052(13)

loop_
_atom_type_symbol
_atom_type_description
_atom_type_scat_dispersion_real
_atom_type_scat_dispersion_imag
_atom_type_scat_source
C C 0.0033 0.0016 'International Tables Vol C Tables 4.2.6.8 and 6.1.1.4'
H H 0.0000 0.0000 'International Tables Vol C Tables 4.2.6.8 and 6.1.1.4'
Cu Cu 0.3201 1.2651 'International Tables Vol C Tables 4.2.6.8 and 6.1.1.4'
N N 0.0061 0.0033 'International Tables Vol C Tables 4.2.6.8 and 6.1.1.4'

loop_
_geom_angle_atom_site_label_1
_geom_angle_atom_site_label_2
_geom_angle_atom_site_label_3
_geom_angle
_geom_angle_site_symmetry_1
_geom_angle_site_symmetry_3
C8 C9 C7 120.3(2) . 3_675
C8 C9 H9 119.8 . .
C7 C9 H9 119.8 3_675 .
C1 Cu1 N2 121.31(10) . .
C1 Cu1 N3 123.47(10) . .
N2 Cu1 N3 99.04(8) . .
C1 Cu1 C1 109.54(8) . 3_876
N2 Cu1 C1 104.35(9) . 3_876
N3 Cu1 C1 94.78(8) . 3_876
C1 Cu1 Cu1 64.79(7) . 3_876
N2 Cu1 Cu1 128.77(7) . 3_876
N3 Cu1 Cu1 119.47(5) . 3_876
C1 Cu1 Cu1 44.75(6) 3_876 3_876
C2 Cu2 N1 143.72(10) . 2_846
C2 Cu2 N5 112.21(9) . .
N1 Cu2 N5 104.03(8) 2_846 .
C2 N2 Cu1 161.8(2) . .
C1 N1 Cu2 172.4(2) . 2_856
C5 N3 C3 104.7(2) . .
C5 N3 Cu1 130.33(17) . .
C3 N3 Cu1 124.15(16) . .
C5 N4 C4 107.4(2) . .
C5 N4 C6 125.6(2) . .
C4 N4 C6 127.0(2) . .
C10 N5 C11 105.2(2) . .
C10 N5 Cu2 126.13(17) . .
C11 N5 Cu2 128.17(16) . .
C10 N6 C12 107.4(2) . .
C10 N6 C13 126.3(2) . .
C12 N6 C13 126.2(2) . .
N2 C2 Cu2 171.9(2) . .
N1 C1 Cu1 165.1(2) . .
N1 C1 Cu1 124.0(2) . 3_876
Cu1 C1 Cu1 70.46(8) . 3_876
C4 C3 N3 110.4(2) . .
C4 C3 H3 124.8 . .
N3 C3 H3 124.8 . .
C3 C4 N4 105.8(2) . .
C3 C4 H4 127.1 . .
N4 C4 H4 127.1 . .
N3 C5 N4 111.7(2) . .
N3 C5 H5 124.2 . .
N4 C5 H5 124.2 . .
N4 C6 C7 113.3(2) . .
N4 C6 H6A 108.9 . .
C7 C6 H6A 108.9 . .
N4 C6 H6B 108.9 . .
C7 C6 H6B 108.9 . .
H6A C6 H6B 107.7 . .
C8 C7 C9 118.7(2) . 3_675
C8 C7 C6 117.6(2) . .
C9 C7 C6 123.7(2) 3_675 .
C9 C8 C7 121.0(2) . .
C9 C8 H8 119.5 . .
C7 C8 H8 119.5 . .
N5 C10 N6 111.5(2) . .
N5 C10 H10 124.2 . .
N6 C10 H10 124.2 . .
C12 C11 N5 110.2(2) . .
C12 C11 H11 124.9 . .
N5 C11 H11 124.9 . .
C11 C12 N6 105.6(2) . .
C11 C12 H12 127.2 . .
N6 C12 H12 127.2 . .
N6 C13 C14 112.2(2) . .
N6 C13 H13A 109.2 . .
C14 C13 H13A 109.2 . .
N6 C13 H13B 109.2 . .
C14 C13 H13B 109.2 . .
H13A C13 H13B 107.9 . .
C15 C14 C16 119.0(2) . .
C15 C14 C13 120.5(3) . .
C16 C14 C13 120.5(3) . .
C16 C15 C14 120.8(3) 3_777 .
C16 C15 H15 119.6 3_777 .
C14 C15 H15 119.6 . .
C15 C16 C14 120.2(3) 3_777 .
C15 C16 H16 119.9 3_777 .
C14 C16 H16 119.9 . .

loop_
_geom_bond_atom_site_label_1
_geom_bond_atom_site_label_2
_geom_bond_distance
_geom_bond_site_symmetry_2
C9 C8 1.377(4) .
C9 C7 1.386(3) 3_675
C9 H9 0.9297 .
Cu1 C1 1.917(3) .
Cu1 N2 2.001(2) .
Cu1 N3 2.040(2) .
Cu1 C1 2.464(2) 3_876
Cu1 Cu1 2.5664(6) 3_876
Cu2 C2 1.879(2) .
Cu2 N1 1.912(2) 2_846
Cu2 N5 2.057(2) .
N2 C2 1.143(3) .
N1 C1 1.144(3) .
N1 Cu2 1.912(2) 2_856
N3 C5 1.310(3) .
N3 C3 1.374(3) .
N4 C5 1.339(3) .
N4 C4 1.360(3) .
N4 C6 1.458(3) .
N5 C10 1.315(3) .
N5 C11 1.377(3) .
N6 C10 1.343(3) .
N6 C12 1.373(3) .
N6 C13 1.466(3) .
C1 Cu1 2.464(2) 3_876
C3 C4 1.343(4) .
C3 H3 0.9300 .
C4 H4 0.9300 .
C5 H5 0.9300 .
C6 C7 1.508(3) .
C6 H6A 0.9700 .
C6 H6B 0.9700 .
C7 C8 1.379(3) .
C7 C9 1.386(3) 3_675
C8 H8 0.9300 .
C10 H10 0.9300 .
C11 C12 1.352(4) .
C11 H11 0.9300 .
C12 H12 0.9300 .
C13 C14 1.512(3) .
C13 H13A 0.9700 .
C13 H13B 0.9700 .
C14 C15 1.381(4) .
C14 C16 1.390(4) .
C15 C16 1.380(4) 3_777
C15 H15 0.9300 .
C16 C15 1.380(4) 3_777
C16 H16 0.9300 .

loop_
_geom_torsion_atom_site_label_1
_geom_torsion_atom_site_label_2
_geom_torsion_atom_site_label_3
_geom_torsion_atom_site_label_4
_geom_torsion
_geom_torsion_site_symmetry_1
_geom_torsion_site_symmetry_4
C1 Cu1 N2 C2 83.3(7) . .
N3 Cu1 N2 C2 -55.4(7) . .
C1 Cu1 N2 C2 -152.7(7) 3_876 .
Cu1 Cu1 N2 C2 164.6(6) 3_876 .
C1 Cu1 N3 C5 103.7(2) . .
N2 Cu1 N3 C5 -118.9(2) . .
C1 Cu1 N3 C5 -13.5(2) 3_876 .
Cu1 Cu1 N3 C5 26.0(2) 3_876 .
C1 Cu1 N3 C3 -88.2(2) . .
N2 Cu1 N3 C3 49.2(2) . .
C1 Cu1 N3 C3 154.56(19) 3_876 .
Cu1 Cu1 N3 C3 -165.92(16) 3_876 .
C2 Cu2 N5 C10 -144.8(2) . .
N1 Cu2 N5 C10 33.6(2) 2_846 .
C2 Cu2 N5 C11 26.0(2) . .
N1 Cu2 N5 C11 -155.5(2) 2_846 .
Cu1 N2 C2 Cu2 -17(2) . .
N1 Cu2 C2 N2 -160.5(15) 2_846 .
N5 Cu2 C2 N2 17.0(17) . .
Cu2 N1 C1 Cu1 93.6(18) 2_856 .
Cu2 N1 C1 Cu1 -72.2(17) 2_856 3_876
N2 Cu1 C1 N1 -46.0(10) . .
N3 Cu1 C1 N1 82.5(10) . .
C1 Cu1 C1 N1 -167.6(10) 3_876 .
Cu1 Cu1 C1 N1 -167.6(10) 3_876 .
N2 Cu1 C1 Cu1 121.58(9) . 3_876
N3 Cu1 C1 Cu1 -109.91(8) . 3_876
C1 Cu1 C1 Cu1 0.0 3_876 3_876
C5 N3 C3 C4 0.5(3) . .
Cu1 N3 C3 C4 -170.08(17) . .
N3 C3 C4 N4 0.1(3) . .
C5 N4 C4 C3 -0.7(3) . .
C6 N4 C4 C3 179.3(2) . .
C3 N3 C5 N4 -1.0(3) . .
Cu1 N3 C5 N4 168.80(15) . .
C4 N4 C5 N3 1.1(3) . .
C6 N4 C5 N3 -178.9(2) . .
C5 N4 C6 C7 -102.1(3) . .
C4 N4 C6 C7 77.8(3) . .
N4 C6 C7 C8 -175.3(2) . .
N4 C6 C7 C9 5.8(4) . 3_675
C7 C9 C8 C7 -0.3(5) 3_675 .
C9 C7 C8 C9 0.3(5) 3_675 .
C6 C7 C8 C9 -178.6(3) . .
C11 N5 C10 N6 0.3(3) . .
Cu2 N5 C10 N6 172.81(15) . .
C12 N6 C10 N5 -0.4(3) . .
C13 N6 C10 N5 -178.5(2) . .
C10 N5 C11 C12 0.0(3) . .
Cu2 N5 C11 C12 -172.34(18) . .
N5 C11 C12 N6 -0.2(3) . .
C10 N6 C12 C11 0.4(3) . .
C13 N6 C12 C11 178.5(2) . .
C10 N6 C13 C14 106.2(3) . .
C12 N6 C13 C14 -71.5(3) . .
N6 C13 C14 C15 -86.6(3) . .
N6 C13 C14 C16 93.5(3) . .
C16 C14 C15 C16 -0.1(4) . 3_777
C13 C14 C15 C16 -179.9(2) . 3_777
C15 C14 C16 C15 0.1(4) . 3_777
C13 C14 C16 C15 179.9(2) . 3_777
